data_7119847
loop_
_publ_author_name
'Ray, Ritwika'
'Chandra, Shubhadeep'
'Yadav, Vishal'
'Mondal, Prasenjit'
'Maiti, Debabrata'
'Lahiri, Goutam Kumar'

_publ_section_title
;
 Ligand controlled switchable selectivity in ruthenium catalyzed aerobic
 oxidation of primary amines.
;
_journal_issue 28
_journal_name_full 'Chemical communications (Cambridge, England)'
_journal_page_first 4006
_journal_paper_doi 10.1039/c6cc10200j
_journal_volume 53
_journal_year 2017
_chemical_formula_moiety 'C63 H51 N2 O3 P2 Ru, C H2 Cl2, Cl O4'
_chemical_formula_sum 'C64 H53 Cl3 N2 O7 P2 Ru'
_chemical_formula_weight 1231.44
_chemical_name_systematic
;
 ? 
;
_space_group_crystal_system monoclinic
_space_group_IT_number 14
_space_group_name_Hall '-P 2yn'
_space_group_name_H-M_alt 'P 1 21/n 1'
_symmetry_space_group_name_Hall '-P 2yn'
_symmetry_space_group_name_H-M 'P 1 21/n 1'
_atom_sites_solution_hydrogens mixed
_audit_creation_date 2016-11-08
_audit_creation_method
;
Olex2 1.2
(compiled 2016.09.09 svn.r3337 for OlexSys, GUI svn.r5227)
;
_audit_update_record
;
2016-11-09 deposited with the CCDC.
2017-03-17 downloaded from the CCDC.
;
_cell_angle_alpha 90
_cell_angle_beta 95.277(5)
_cell_angle_gamma 90
_cell_formula_units_Z 4
_cell_length_a 11.387(3)
_cell_length_b 23.226(6)
_cell_length_c 20.986(6)
_cell_measurement_reflns_used 5739
_cell_measurement_temperature 150(2)
_cell_measurement_theta_max 29.2
_cell_measurement_theta_min 3.053
_cell_volume 5527(3)
_computing_cell_refinement 'CrystalClear-SM Expert 2.1 b24 (Rigaku, 2012)'
_computing_data_collection 'CrystalClear-SM Expert 2.1 b24 (Rigaku, 2012)'
_computing_data_reduction 'CrystalClear-SM Expert 2.1 b24 (Rigaku, 2012)'
_computing_molecular_graphics 'Olex2 (Dolomanov et al., 2009)'
_computing_publication_material 'Olex2 (Dolomanov et al., 2009)'
_computing_structure_refinement 'ShelXL (Sheldrick, 2015)'
_computing_structure_solution 'SHELXS-97 (Sheldrick, 2008)'
_diffrn_ambient_temperature 150(2)
_diffrn_measured_fraction_theta_full 0.997
_diffrn_measured_fraction_theta_max 0.997
_diffrn_measurement_device_type 'Rigaku Saturn724+ (4x4 bin mode)'
_diffrn_radiation_type MoK\a
_diffrn_radiation_wavelength 0.7107
_diffrn_reflns_av_R_equivalents 0.0905
_diffrn_reflns_av_unetI/netI 0.0733
_diffrn_reflns_Laue_measured_fraction_full 0.997
_diffrn_reflns_Laue_measured_fraction_max 0.997
_diffrn_reflns_limit_h_max 13
_diffrn_reflns_limit_h_min -13
_diffrn_reflns_limit_k_max 27
_diffrn_reflns_limit_k_min -26
_diffrn_reflns_limit_l_max 24
_diffrn_reflns_limit_l_min -24
_diffrn_reflns_number 49763
_diffrn_reflns_point_group_measured_fraction_full 0.997
_diffrn_reflns_point_group_measured_fraction_max 0.997
_diffrn_reflns_theta_full 24.999
_diffrn_reflns_theta_max 24.999
_diffrn_reflns_theta_min 3.053
_exptl_absorpt_coefficient_mu 0.545
_exptl_crystal_density_diffrn 1.480
_exptl_crystal_density_method 'not measured'
_exptl_crystal_description needle
_exptl_crystal_F_000 2528
_exptl_crystal_size_max 0.15
_exptl_crystal_size_mid 0.09
_exptl_crystal_size_min 0.05
_refine_diff_density_max 1.882
_refine_diff_density_min -1.386
_refine_diff_density_rms 0.126
_refine_ls_extinction_method none
_refine_ls_goodness_of_fit_ref 1.157
_refine_ls_hydrogen_treatment mixed
_refine_ls_matrix_type full
_refine_ls_number_parameters 712
_refine_ls_number_reflns 9711
_refine_ls_number_restraints 0
_refine_ls_restrained_S_all 1.157
_refine_ls_R_factor_all 0.0988
_refine_ls_R_factor_gt 0.0897
_refine_ls_shift/su_max 0.001
_refine_ls_shift/su_mean 0.000
_refine_ls_structure_factor_coef Fsqd
_refine_ls_weighting_details 'w=1/[\s^2^(Fo^2^)+(0.0696P)^2^+39.0022P] where P=(Fo^2^+2Fc^2^)/3'
_refine_ls_weighting_scheme calc
_refine_ls_wR_factor_gt 0.2060
_refine_ls_wR_factor_ref 0.2127
_reflns_Friedel_coverage 0.000
_reflns_number_gt 8784
_reflns_number_total 9711
_reflns_threshold_expression 'I > 2\s(I)'
_cod_data_source_file c6cc10200j2.cif
_cod_data_source_block 1a_ClO4
_cod_depositor_comments 'Adding full bibliography for 7119847--7119849.cif.'
_cod_database_code 7119847
_shelx_space_group_comment
;
The symmetry employed for this shelxl refinement is uniquely defined
by the following loop, which should always be used as a source of
symmetry information in preference to the above space-group names.
They are only intended as comments.
;
_olex2_refinement_description
;
1. Fixed Uiso
 At 1.2 times of:
  All C(H) groups, All C(H,H) groups
 At 1.5 times of:
  All C(H,H,H) groups
2. Uiso/Uaniso restraints and constraints
Uanis(O4) = Uanis(O5)
3.a Secondary CH2 refined with riding coordinates:
 C64(H64A,H64B)
3.b Aromatic/amide H refined with riding coordinates:
 C18(H18), C45(H45), C14(H14), C47(H47), C53(H53), C59(H59), C24(H24),
 C37(H37), C35(H35), C39(H39), C29(H29), C57(H57), C15(H15), C38(H38), C63(H63),
  C33(H33), C17(H17), C60(H60), C41(H41), C54(H54), C61(H61), C62(H62),
 C50(H50), C48(H48), C51(H51), C36(H36), C44(H44), C20(H20), C49(H49), C3(H3),
 C42(H42), C9(H9), C23(H23), C32(H32), C43(H43), C8(H8), C31(H31), C30(H30),
 C7(H7), C5(H5), C4(H4), C21(H21), C56(H56), C55(H55)
3.c Idealised Me refined as rotating group:
 C27(H27A,H27B,H27C), C26(H26A,H26B,H26C)
;
_shelx_shelxl_version_number 2014/7
_olex2_submission_special_instructions 'No special instructions were received'

loop_
_space_group_symop_operation_xyz
'x, y, z'
'-x+1/2, y+1/2, -z+1/2'
'-x, -y, -z'
'x-1/2, -y-1/2, z-1/2'

loop_
_atom_site_label
_atom_site_type_symbol
_atom_site_fract_x
_atom_site_fract_y
_atom_site_fract_z
_atom_site_U_iso_or_equiv
_atom_site_adp_type
_atom_site_occupancy
_atom_site_site_symmetry_order
_atom_site_calc_flag
_atom_site_refinement_flags_posn
Ru1 Ru 0.30119(4) 0.53786(2) 0.77092(2) 0.01569(16) Uani 1 1 d .
P2 P 0.51086(14) 0.53696(7) 0.77225(8) 0.0173(3) Uani 1 1 d .
P1 P 0.09266(14) 0.55313(7) 0.76721(8) 0.0184(4) Uani 1 1 d .
Cl3 Cl 0.3794(3) 0.68326(11) 0.24828(17) 0.0792(9) Uani 1 1 d .
Cl1 Cl 0.5477(3) 0.74888(13) 0.58627(14) 0.0787(9) Uani 1 1 d .
Cl2 Cl 0.4801(2) 0.71897(13) 0.37448(17) 0.0798(9) Uani 1 1 d .
N2 N 0.2930(5) 0.4461(2) 0.7872(2) 0.0208(12) Uani 1 1 d .
O1 O 0.3344(4) 0.5905(2) 0.9013(2) 0.0332(12) Uani 1 1 d .
N1 N 0.2679(4) 0.5020(2) 0.6756(2) 0.0173(11) Uani 1 1 d .
O3 O 0.4073(5) 0.3468(2) 1.0263(2) 0.0406(13) Uani 1 1 d .
C11 C 0.2701(5) 0.4152(3) 0.7361(3) 0.0206(14) Uani 1 1 d .
C1 C 0.2564(5) 0.4465(3) 0.6730(3) 0.0208(14) Uani 1 1 d .
C25 C 0.3220(6) 0.5692(3) 0.8514(3) 0.0236(14) Uani 1 1 d .
O2 O 0.1477(6) 0.6506(3) 0.4713(3) 0.0599(19) Uani 1 1 d .
C13 C 0.3218(5) 0.4180(3) 0.8474(3) 0.0209(14) Uani 1 1 d .
C40 C 0.0068(5) 0.4900(3) 0.7394(3) 0.0222(14) Uani 1 1 d .
C58 C 0.5815(5) 0.6070(3) 0.7907(3) 0.0207(13) Uani 1 1 d .
C52 C 0.5616(5) 0.5165(3) 0.6947(3) 0.0195(13) Uani 1 1 d .
C18 C 0.2704(6) 0.4380(3) 0.9015(3) 0.0228(14) Uani 1 1 d .
H18 H 0.2164 0.4681 0.8979 0.027 Uiso 1 1 calc R
C45 C 0.0185(6) 0.4377(3) 0.7737(3) 0.0239(14) Uani 1 1 d .
H45 H 0.0657 0.4364 0.8123 0.029 Uiso 1 1 calc R
C28 C 0.0410(5) 0.5716(3) 0.8450(3) 0.0213(14) Uani 1 1 d .
C46 C 0.5906(6) 0.4893(3) 0.8314(3) 0.0203(13) Uani 1 1 d .
C14 C 0.4063(5) 0.3752(3) 0.8545(3) 0.0216(14) Uani 1 1 d .
H14 H 0.4424 0.3629 0.8189 0.026 Uiso 1 1 calc R
C47 C 0.5673(6) 0.4929(3) 0.8953(3) 0.0250(15) Uani 1 1 d .
H47 H 0.5086 0.5178 0.9066 0.030 Uiso 1 1 calc R
C53 C 0.5361(6) 0.4607(3) 0.6718(3) 0.0263(15) Uani 1 1 d .
H53 H 0.5045 0.4334 0.6978 0.032 Uiso 1 1 calc R
C19 C 0.2439(6) 0.5368(3) 0.6186(3) 0.0219(14) Uani 1 1 d .
C10 C 0.2487(6) 0.3539(3) 0.7218(3) 0.0232(14) Uani 1 1 d .
C34 C 0.0287(6) 0.6119(3) 0.7171(3) 0.0215(14) Uani 1 1 d .
C59 C 0.5356(6) 0.6561(3) 0.7590(3) 0.0251(15) Uani 1 1 d .
H59 H 0.4691 0.6534 0.7300 0.030 Uiso 1 1 calc R
C24 C 0.3189(6) 0.5809(3) 0.6067(3) 0.0237(14) Uani 1 1 d .
H24 H 0.3891 0.5852 0.6327 0.028 Uiso 1 1 calc R
C37 C -0.0753(7) 0.7001(3) 0.6405(4) 0.0339(17) Uani 1 1 d .
H37 H -0.1095 0.7293 0.6147 0.041 Uiso 1 1 calc R
C35 C -0.0923(6) 0.6230(3) 0.7155(3) 0.0268(15) Uani 1 1 d .
H35 H -0.1387 0.6008 0.7402 0.032 Uiso 1 1 calc R
C39 C 0.0967(6) 0.6463(3) 0.6812(3) 0.0235(14) Uani 1 1 d .
H39 H 0.1777 0.6404 0.6830 0.028 Uiso 1 1 calc R
C29 C -0.0251(6) 0.5348(3) 0.8805(3) 0.0259(15) Uani 1 1 d .
H29 H -0.0502 0.4994 0.8635 0.031 Uiso 1 1 calc R
C2 C 0.2399(6) 0.4024(3) 0.6222(3) 0.0242(15) Uani 1 1 d .
C57 C 0.6129(6) 0.5552(3) 0.6567(3) 0.0251(15) Uani 1 1 d .
H57 H 0.6334 0.5916 0.6725 0.030 Uiso 1 1 calc R
C15 C 0.4385(6) 0.3503(3) 0.9133(3) 0.0269(15) Uani 1 1 d .
H15 H 0.4966 0.3221 0.9172 0.032 Uiso 1 1 calc R
C38 C 0.0447(7) 0.6897(3) 0.6421(3) 0.0300(16) Uani 1 1 d .
H38 H 0.0910 0.7118 0.6172 0.036 Uiso 1 1 calc R
C63 C 0.6804(6) 0.6121(3) 0.8334(3) 0.0247(14) Uani 1 1 d .
H63 H 0.7125 0.5796 0.8541 0.030 Uiso 1 1 calc R
C33 C 0.0746(6) 0.6255(3) 0.8709(3) 0.0280(15) Uani 1 1 d .
H33 H 0.1160 0.6510 0.8471 0.034 Uiso 1 1 calc R
C17 C 0.3007(6) 0.4124(3) 0.9604(3) 0.0272(15) Uani 1 1 d .
H17 H 0.2657 0.4250 0.9962 0.033 Uiso 1 1 calc R
C60 C 0.5896(6) 0.7089(3) 0.7710(4) 0.0320(17) Uani 1 1 d .
H60 H 0.5593 0.7415 0.7496 0.038 Uiso 1 1 calc R
C41 C -0.0657(6) 0.4900(3) 0.6809(3) 0.0285(16) Uani 1 1 d .
H41 H -0.0766 0.5238 0.6574 0.034 Uiso 1 1 calc R
C12 C 0.2340(5) 0.3491(3) 0.6547(3) 0.0242(15) Uani 1 1 d .
C54 C 0.5588(6) 0.4467(3) 0.6093(3) 0.0324(17) Uani 1 1 d .
H54 H 0.5412 0.4100 0.5935 0.039 Uiso 1 1 calc R
C61 C 0.6868(6) 0.7137(3) 0.8139(4) 0.0317(17) Uani 1 1 d .
H61 H 0.7223 0.7494 0.8216 0.038 Uiso 1 1 calc R
C62 C 0.7324(6) 0.6657(3) 0.8458(4) 0.0338(18) Uani 1 1 d .
H62 H 0.7978 0.6691 0.8756 0.041 Uiso 1 1 calc R
C50 C 0.7399(6) 0.4177(3) 0.8628(4) 0.0339(17) Uani 1 1 d .
H50 H 0.7968 0.3916 0.8518 0.041 Uiso 1 1 calc R
C48 C 0.6289(6) 0.4606(3) 0.9419(3) 0.0320(17) Uani 1 1 d .
H48 H 0.6127 0.4641 0.9844 0.038 Uiso 1 1 calc R
C51 C 0.6796(6) 0.4517(3) 0.8155(3) 0.0255(15) Uani 1 1 d .
H51 H 0.6985 0.4493 0.7734 0.031 Uiso 1 1 calc R
C36 C -0.1444(6) 0.6669(3) 0.6773(4) 0.0318(17) Uani 1 1 d .
H36 H -0.2250 0.6738 0.6766 0.038 Uiso 1 1 calc R
C44 C -0.0386(6) 0.3888(3) 0.7510(4) 0.0337(17) Uani 1 1 d .
H44 H -0.0305 0.3549 0.7746 0.040 Uiso 1 1 calc R
C16 C 0.3836(6) 0.3675(3) 0.9666(3) 0.0278(15) Uani 1 1 d .
C20 C 0.1382(7) 0.5297(3) 0.5796(3) 0.0314(16) Uani 1 1 d .
H20 H 0.0875 0.4994 0.5865 0.038 Uiso 1 1 calc R
C49 C 0.7154(6) 0.4226(3) 0.9256(3) 0.0324(17) Uani 1 1 d .
H49 H 0.7568 0.4006 0.9571 0.039 Uiso 1 1 calc R
C3 C 0.2357(7) 0.4036(4) 0.5567(3) 0.0355(18) Uani 1 1 d .
H3 H 0.2392 0.4381 0.5346 0.043 Uiso 1 1 calc R
C42 C -0.1204(7) 0.4398(3) 0.6587(4) 0.0358(18) Uani 1 1 d .
H42 H -0.1663 0.4399 0.6197 0.043 Uiso 1 1 calc R
C9 C 0.2342(6) 0.3049(3) 0.7581(4) 0.0298(16) Uani 1 1 d .
H9 H 0.2376 0.3069 0.8025 0.036 Uiso 1 1 calc R
C23 C 0.2923(7) 0.6192(3) 0.5569(3) 0.0350(18) Uani 1 1 d .
H23 H 0.3449 0.6484 0.5489 0.042 Uiso 1 1 calc R
C32 C 0.0473(7) 0.6409(4) 0.9306(4) 0.0389(19) Uani 1 1 d .
H32 H 0.0717 0.6764 0.9475 0.047 Uiso 1 1 calc R
C43 C -0.1079(6) 0.3895(3) 0.6936(4) 0.0376(19) Uani 1 1 d .
H43 H -0.1462 0.3562 0.6784 0.045 Uiso 1 1 calc R
C8 C 0.2139(6) 0.2519(3) 0.7259(4) 0.039(2) Uani 1 1 d .
H8 H 0.2047 0.2190 0.7502 0.046 Uiso 1 1 calc R
C31 C -0.0171(6) 0.6037(4) 0.9663(3) 0.0360(19) Uani 1 1 d .
H31 H -0.0357 0.6143 1.0070 0.043 Uiso 1 1 calc R
C30 C -0.0531(6) 0.5508(3) 0.9407(3) 0.0307(16) Uani 1 1 d .
H30 H -0.0965 0.5260 0.9642 0.037 Uiso 1 1 calc R
C6 C 0.2188(6) 0.2964(3) 0.6225(4) 0.0348(18) Uani 1 1 d .
C7 C 0.2073(6) 0.2468(3) 0.6611(4) 0.042(2) Uani 1 1 d .
H7 H 0.1952 0.2108 0.6421 0.050 Uiso 1 1 calc R
C5 C 0.2189(8) 0.2989(4) 0.5540(4) 0.044(2) Uani 1 1 d .
H5 H 0.2142 0.2650 0.5302 0.053 Uiso 1 1 calc R
C22 C 0.1868(8) 0.6137(4) 0.5192(3) 0.039(2) Uani 1 1 d .
C4 C 0.2256(8) 0.3500(4) 0.5238(4) 0.041(2) Uani 1 1 d .
H4 H 0.2236 0.3502 0.4794 0.049 Uiso 1 1 calc R
C21 C 0.1108(7) 0.5694(4) 0.5298(3) 0.041(2) Uani 1 1 d .
H21 H 0.0406 0.5656 0.5038 0.049 Uiso 1 1 calc R
O7 O 0.4823(10) 0.7484(4) 0.5269(3) 0.105(3) Uani 1 1 d .
C27 C 0.4981(8) 0.3052(4) 1.0367(4) 0.044(2) Uani 1 1 d .
H27A H 0.4771 0.2715 1.0118 0.066 Uiso 1 1 calc GR
H27B H 0.5081 0.2953 1.0812 0.066 Uiso 1 1 calc GR
H27C H 0.5704 0.3208 1.0240 0.066 Uiso 1 1 calc GR
C56 C 0.6347(7) 0.5406(3) 0.5940(3) 0.0342(17) Uani 1 1 d .
H56 H 0.6680 0.5676 0.5682 0.041 Uiso 1 1 calc R
O5 O 0.5744(12) 0.6920(6) 0.6055(6) 0.158(4) Uani 1 1 d .
C55 C 0.6073(7) 0.4870(4) 0.5707(4) 0.0348(18) Uani 1 1 d .
H55 H 0.6211 0.4774 0.5290 0.042 Uiso 1 1 calc R
C64 C 0.4671(9) 0.7339(5) 0.2914(6) 0.069(3) Uani 1 1 d .
H64A H 0.4331 0.7719 0.2841 0.083 Uiso 1 1 calc R
H64B H 0.5450 0.7341 0.2761 0.083 Uiso 1 1 calc R
C26 C 0.2216(11) 0.6979(5) 0.4604(6) 0.082(4) Uani 1 1 d .
H26A H 0.1858 0.7207 0.4257 0.123 Uiso 1 1 calc GR
H26B H 0.2967 0.6840 0.4496 0.123 Uiso 1 1 calc GR
H26C H 0.2325 0.7210 0.4984 0.123 Uiso 1 1 calc GR
O6 O 0.6747(14) 0.7777(5) 0.5775(8) 0.195(8) Uani 1 1 d .
O4 O 0.4644(12) 0.7730(6) 0.6134(6) 0.158(4) Uani 1 1 d .
H H 0.311(6) 0.595(3) 0.748(3) 0.022(17) Uiso 1 1 d .

loop_
_atom_site_aniso_label
_atom_site_aniso_U_11
_atom_site_aniso_U_22
_atom_site_aniso_U_33
_atom_site_aniso_U_23
_atom_site_aniso_U_13
_atom_site_aniso_U_12
Ru1 0.0103(3) 0.0188(3) 0.0178(3) -0.00059(19) 0.00112(19) 0.00028(19)
P2 0.0129(8) 0.0196(8) 0.0194(8) -0.0007(6) 0.0014(6) 0.0001(6)
P1 0.0122(8) 0.0199(8) 0.0233(8) 0.0001(6) 0.0022(6) 0.0015(6)
Cl3 0.0730(18) 0.0474(14) 0.125(3) -0.0222(15) 0.0506(18) -0.0119(13)
Cl1 0.104(2) 0.0704(18) 0.0580(16) 0.0010(13) -0.0130(16) 0.0079(17)
Cl2 0.0497(15) 0.0673(17) 0.123(3) 0.0195(17) 0.0095(16) 0.0008(13)
N2 0.017(3) 0.026(3) 0.020(3) -0.001(2) 0.005(2) 0.001(2)
O1 0.024(3) 0.046(3) 0.029(3) -0.013(2) -0.002(2) 0.010(2)
N1 0.012(3) 0.024(3) 0.016(3) 0.000(2) 0.002(2) 0.000(2)
O3 0.041(3) 0.055(3) 0.025(3) 0.008(2) 0.000(2) 0.013(3)
C11 0.008(3) 0.032(4) 0.023(3) -0.003(3) 0.004(2) 0.001(3)
C1 0.011(3) 0.027(3) 0.024(3) -0.002(3) -0.001(3) 0.001(3)
C25 0.017(3) 0.021(3) 0.032(4) 0.001(3) 0.000(3) 0.001(3)
O2 0.079(5) 0.069(4) 0.032(3) 0.023(3) 0.005(3) 0.036(4)
C13 0.016(3) 0.024(3) 0.023(3) 0.002(3) 0.006(3) 0.000(3)
C40 0.008(3) 0.027(3) 0.032(4) -0.004(3) 0.004(3) -0.001(3)
C58 0.012(3) 0.025(3) 0.026(3) -0.004(3) 0.008(3) -0.001(3)
C52 0.012(3) 0.026(3) 0.020(3) 0.001(3) 0.001(2) 0.004(3)
C18 0.015(3) 0.027(3) 0.027(4) 0.001(3) 0.006(3) 0.002(3)
C45 0.014(3) 0.025(3) 0.034(4) -0.002(3) 0.010(3) 0.002(3)
C28 0.013(3) 0.028(3) 0.023(3) 0.001(3) 0.000(3) 0.007(3)
C46 0.018(3) 0.024(3) 0.019(3) -0.004(3) -0.002(3) 0.000(3)
C14 0.015(3) 0.023(3) 0.027(3) -0.002(3) 0.005(3) 0.001(3)
C47 0.014(3) 0.030(4) 0.031(4) -0.003(3) 0.000(3) 0.001(3)
C53 0.016(3) 0.029(4) 0.032(4) 0.002(3) -0.004(3) 0.002(3)
C19 0.021(3) 0.025(3) 0.019(3) 0.002(3) 0.000(3) 0.003(3)
C10 0.014(3) 0.025(3) 0.030(4) -0.002(3) 0.000(3) 0.000(3)
C34 0.020(3) 0.021(3) 0.024(3) -0.004(3) 0.000(3) 0.002(3)
C59 0.014(3) 0.030(4) 0.030(4) -0.004(3) 0.001(3) -0.003(3)
C24 0.021(3) 0.029(4) 0.022(3) 0.008(3) 0.005(3) 0.002(3)
C37 0.030(4) 0.032(4) 0.037(4) 0.001(3) -0.007(3) 0.006(3)
C35 0.015(3) 0.029(4) 0.036(4) 0.003(3) 0.000(3) 0.001(3)
C39 0.015(3) 0.024(3) 0.030(4) 0.002(3) -0.005(3) -0.003(3)
C29 0.019(3) 0.028(4) 0.031(4) 0.000(3) 0.001(3) 0.005(3)
C2 0.020(3) 0.029(4) 0.024(3) -0.012(3) 0.003(3) -0.008(3)
C57 0.020(3) 0.024(3) 0.032(4) 0.001(3) 0.007(3) 0.005(3)
C15 0.021(3) 0.024(3) 0.035(4) 0.001(3) -0.001(3) 0.003(3)
C38 0.033(4) 0.027(4) 0.031(4) 0.002(3) 0.006(3) 0.000(3)
C63 0.018(3) 0.027(4) 0.029(4) 0.001(3) 0.003(3) 0.002(3)
C33 0.017(3) 0.033(4) 0.035(4) -0.006(3) 0.006(3) 0.001(3)
C17 0.021(3) 0.038(4) 0.023(3) -0.003(3) 0.010(3) 0.005(3)
C60 0.032(4) 0.026(4) 0.038(4) -0.001(3) 0.004(3) 0.000(3)
C41 0.019(3) 0.035(4) 0.032(4) -0.007(3) 0.003(3) -0.001(3)
C12 0.007(3) 0.024(3) 0.041(4) -0.004(3) 0.002(3) -0.002(3)
C54 0.024(4) 0.037(4) 0.035(4) -0.016(3) -0.001(3) 0.007(3)
C61 0.027(4) 0.025(4) 0.044(4) -0.007(3) 0.010(3) -0.009(3)
C62 0.018(4) 0.043(4) 0.040(4) -0.015(4) -0.002(3) -0.013(3)
C50 0.022(4) 0.046(5) 0.034(4) 0.006(3) 0.001(3) 0.012(3)
C48 0.027(4) 0.041(4) 0.026(4) 0.007(3) -0.006(3) -0.003(3)
C51 0.023(4) 0.032(4) 0.022(3) -0.003(3) 0.000(3) 0.005(3)
C36 0.019(4) 0.031(4) 0.044(4) -0.002(3) -0.004(3) 0.004(3)
C44 0.016(3) 0.027(4) 0.059(5) -0.001(3) 0.010(3) 0.000(3)
C16 0.028(4) 0.037(4) 0.018(3) 0.004(3) -0.002(3) 0.000(3)
C20 0.029(4) 0.039(4) 0.026(4) -0.005(3) 0.003(3) -0.001(3)
C49 0.023(4) 0.042(4) 0.030(4) 0.008(3) -0.010(3) 0.005(3)
C3 0.037(4) 0.044(4) 0.026(4) -0.003(3) 0.000(3) -0.009(4)
C42 0.027(4) 0.043(4) 0.037(4) -0.006(4) -0.002(3) -0.002(3)
C9 0.019(3) 0.027(4) 0.042(4) 0.000(3) -0.004(3) -0.003(3)
C23 0.039(4) 0.037(4) 0.032(4) 0.006(3) 0.018(3) 0.011(3)
C32 0.028(4) 0.046(5) 0.041(5) -0.017(4) -0.004(3) 0.003(4)
C43 0.023(4) 0.034(4) 0.055(5) -0.012(4) 0.001(4) -0.013(3)
C8 0.021(4) 0.030(4) 0.061(5) 0.010(4) -0.015(4) -0.007(3)
C31 0.026(4) 0.060(5) 0.021(4) -0.015(4) -0.002(3) 0.022(4)
C30 0.028(4) 0.043(4) 0.022(4) 0.005(3) 0.006(3) 0.009(3)
C6 0.023(4) 0.029(4) 0.050(5) -0.015(3) -0.009(3) 0.002(3)
C7 0.023(4) 0.023(4) 0.074(6) -0.011(4) -0.021(4) 0.001(3)
C5 0.046(5) 0.042(5) 0.043(5) -0.025(4) -0.006(4) -0.014(4)
C22 0.053(5) 0.047(5) 0.019(4) 0.015(3) 0.012(4) 0.022(4)
C4 0.054(5) 0.045(5) 0.024(4) -0.014(3) 0.003(4) -0.015(4)
C21 0.035(4) 0.066(6) 0.020(4) 0.002(4) -0.005(3) 0.018(4)
O7 0.152(9) 0.112(7) 0.042(4) 0.010(4) -0.032(5) -0.031(6)
C27 0.045(5) 0.044(5) 0.041(5) 0.005(4) -0.009(4) 0.009(4)
C56 0.029(4) 0.046(5) 0.029(4) 0.006(3) 0.011(3) 0.005(3)
O5 0.178(8) 0.171(8) 0.139(7) 0.073(6) 0.096(6) 0.124(7)
C55 0.029(4) 0.051(5) 0.027(4) -0.003(3) 0.013(3) 0.013(4)
C64 0.049(6) 0.058(6) 0.106(9) 0.003(6) 0.037(6) -0.006(5)
C26 0.101(9) 0.069(7) 0.084(8) 0.052(6) 0.046(7) 0.048(7)
O6 0.223(16) 0.095(8) 0.240(16) 0.036(9) -0.123(13) -0.070(9)
O4 0.178(8) 0.171(8) 0.139(7) 0.073(6) 0.096(6) 0.124(7)

loop_
_atom_type_symbol
_atom_type_description
_atom_type_scat_dispersion_real
_atom_type_scat_dispersion_imag
_atom_type_scat_source
C C 0.0033 0.0016 'International Tables Vol C Tables 4.2.6.8 and 6.1.1.4'
H H 0.0000 0.0000 'International Tables Vol C Tables 4.2.6.8 and 6.1.1.4'
Cl Cl 0.1484 0.1585 'International Tables Vol C Tables 4.2.6.8 and 6.1.1.4'
N N 0.0061 0.0033 'International Tables Vol C Tables 4.2.6.8 and 6.1.1.4'
O O 0.0106 0.0060 'International Tables Vol C Tables 4.2.6.8 and 6.1.1.4'
P P 0.1023 0.0942 'International Tables Vol C Tables 4.2.6.8 and 6.1.1.4'
Ru Ru -1.2594 0.8363 'International Tables Vol C Tables 4.2.6.8 and 6.1.1.4'

loop_
_geom_angle_atom_site_label_1
_geom_angle_atom_site_label_2
_geom_angle_atom_site_label_3
_geom_angle
P2 Ru1 P1 171.89(6)
P2 Ru1 H 84(3)
P1 Ru1 H 88(3)
N2 Ru1 P2 92.72(14)
N2 Ru1 P1 95.39(14)
N2 Ru1 N1 76.18(19)
N2 Ru1 H 169(3)
N1 Ru1 P2 95.58(14)
N1 Ru1 P1 86.46(14)
N1 Ru1 H 93(3)
C25 Ru1 P2 87.0(2)
C25 Ru1 P1 90.9(2)
C25 Ru1 N2 104.5(2)
C25 Ru1 N1 177.3(2)
C25 Ru1 H 86(3)
C58 P2 Ru1 114.4(2)
C58 P2 C52 104.4(3)
C58 P2 C46 102.2(3)
C52 P2 Ru1 112.8(2)
C52 P2 C46 105.4(3)
C46 P2 Ru1 116.4(2)
C40 P1 Ru1 113.0(2)
C40 P1 C28 105.4(3)
C40 P1 C34 104.0(3)
C28 P1 Ru1 113.8(2)
C34 P1 Ru1 118.0(2)
C34 P1 C28 101.1(3)
O7 Cl1 O5 109.4(8)
O7 Cl1 O6 108.1(7)
O5 Cl1 O6 104.4(8)
O4 Cl1 O7 92.6(8)
O4 Cl1 O5 115.7(7)
O4 Cl1 O6 125.1(10)
C11 N2 Ru1 115.0(4)
C11 N2 C13 119.3(6)
C13 N2 Ru1 125.4(4)
C1 N1 Ru1 115.4(4)
C1 N1 C19 120.6(5)
C19 N1 Ru1 123.5(4)
C16 O3 C27 117.8(6)
N2 C11 C1 117.2(6)
N2 C11 C10 136.1(6)
C10 C11 C1 106.7(5)
N1 C1 C11 116.1(6)
N1 C1 C2 136.4(6)
C2 C1 C11 107.3(6)
O1 C25 Ru1 178.0(6)
C22 O2 C26 116.6(8)
C18 C13 N2 118.9(6)
C14 C13 N2 121.6(6)
C14 C13 C18 119.2(6)
C45 C40 P1 120.3(5)
C45 C40 C41 117.5(6)
C41 C40 P1 122.0(5)
C59 C58 P2 119.0(5)
C63 C58 P2 121.9(5)
C63 C58 C59 119.0(6)
C53 C52 P2 118.1(5)
C57 C52 P2 122.1(5)
C57 C52 C53 119.5(6)
C13 C18 H18 120.3
C17 C18 C13 119.4(6)
C17 C18 H18 120.3
C40 C45 H45 119.5
C44 C45 C40 121.0(7)
C44 C45 H45 119.5
C29 C28 P1 124.2(5)
C29 C28 C33 118.7(6)
C33 C28 P1 117.1(5)
C47 C46 P2 119.1(5)
C47 C46 C51 118.3(6)
C51 C46 P2 122.5(5)
C13 C14 H14 119.2
C13 C14 C15 121.5(6)
C15 C14 H14 119.2
C46 C47 H47 119.3
C48 C47 C46 121.5(7)
C48 C47 H47 119.3
C52 C53 H53 120.5
C54 C53 C52 119.0(7)
C54 C53 H53 120.5
C24 C19 N1 119.6(6)
C24 C19 C20 119.9(6)
C20 C19 N1 120.2(6)
C12 C10 C11 106.4(6)
C9 C10 C11 135.2(6)
C9 C10 C12 118.3(6)
C35 C34 P1 119.3(5)
C39 C34 P1 122.0(5)
C39 C34 C35 118.7(6)
C58 C59 H59 120.1
C60 C59 C58 119.8(6)
C60 C59 H59 120.1
C19 C24 H24 119.3
C19 C24 C23 121.4(7)
C23 C24 H24 119.3
C38 C37 H37 120.1
C38 C37 C36 119.8(7)
C36 C37 H37 120.1
C34 C35 H35 119.5
C36 C35 C34 120.9(7)
C36 C35 H35 119.5
C34 C39 H39 119.7
C34 C39 C38 120.6(6)
C38 C39 H39 119.7
C28 C29 H29 119.9
C30 C29 C28 120.1(7)
C30 C29 H29 119.9
C12 C2 C1 105.4(6)
C3 C2 C1 134.5(7)
C3 C2 C12 120.0(6)
C52 C57 H57 119.6
C52 C57 C56 120.7(7)
C56 C57 H57 119.6
C14 C15 H15 120.1
C14 C15 C16 119.7(6)
C16 C15 H15 120.1
C37 C38 C39 120.3(7)
C37 C38 H38 119.8
C39 C38 H38 119.8
C58 C63 H63 119.8
C58 C63 C62 120.5(7)
C62 C63 H63 119.8
C28 C33 H33 119.6
C32 C33 C28 120.8(7)
C32 C33 H33 119.6
C18 C17 H17 119.6
C18 C17 C16 120.8(6)
C16 C17 H17 119.6
C59 C60 H60 119.6
C61 C60 C59 120.7(7)
C61 C60 H60 119.6
C40 C41 H41 119.9
C42 C41 C40 120.1(7)
C42 C41 H41 119.9
C10 C12 C2 113.9(6)
C6 C12 C10 123.4(7)
C6 C12 C2 122.7(7)
C53 C54 H54 119.7
C55 C54 C53 120.7(7)
C55 C54 H54 119.7
C60 C61 H61 120.0
C60 C61 C62 120.1(7)
C62 C61 H61 120.0
C63 C62 H62 120.1
C61 C62 C63 119.9(7)
C61 C62 H62 120.1
C51 C50 H50 119.9
C49 C50 H50 119.9
C49 C50 C51 120.2(7)
C47 C48 H48 120.0
C47 C48 C49 119.9(7)
C49 C48 H48 120.0
C46 C51 H51 119.9
C50 C51 C46 120.1(6)
C50 C51 H51 119.9
C37 C36 C35 119.6(7)
C37 C36 H36 120.2
C35 C36 H36 120.2
C45 C44 H44 119.7
C45 C44 C43 120.6(7)
C43 C44 H44 119.7
O3 C16 C15 125.5(6)
O3 C16 C17 115.2(6)
C15 C16 C17 119.2(6)
C19 C20 H20 120.8
C19 C20 C21 118.4(7)
C21 C20 H20 120.8
C50 C49 C48 120.0(6)
C50 C49 H49 120.0
C48 C49 H49 120.0
C2 C3 H3 121.2
C2 C3 C4 117.6(7)
C4 C3 H3 121.2
C41 C42 H42 119.5
C43 C42 C41 120.9(7)
C43 C42 H42 119.5
C10 C9 H9 120.8
C10 C9 C8 118.4(7)
C8 C9 H9 120.8
C24 C23 H23 120.3
C22 C23 C24 119.4(7)
C22 C23 H23 120.3
C33 C32 H32 119.8
C33 C32 C31 120.4(7)
C31 C32 H32 119.8
C44 C43 H43 120.1
C42 C43 C44 119.8(7)
C42 C43 H43 120.1
C9 C8 H8 118.5
C7 C8 C9 123.1(7)
C7 C8 H8 118.5
C32 C31 H31 120.3
C30 C31 C32 119.4(7)
C30 C31 H31 120.3
C29 C30 C31 120.5(7)
C29 C30 H30 119.7
C31 C30 H30 119.7
C12 C6 C7 116.6(7)
C12 C6 C5 115.8(7)
C7 C6 C5 127.6(7)
C8 C7 C6 119.9(7)
C8 C7 H7 120.0
C6 C7 H7 120.0
C6 C5 H5 119.7
C4 C5 C6 120.5(7)
C4 C5 H5 119.7
O2 C22 C23 124.9(8)
O2 C22 C21 115.0(8)
C21 C22 C23 120.1(7)
C3 C4 H4 118.4
C5 C4 C3 123.2(7)
C5 C4 H4 118.4
C20 C21 H21 119.6
C22 C21 C20 120.8(7)
C22 C21 H21 119.6
O3 C27 H27A 109.5
O3 C27 H27B 109.5
O3 C27 H27C 109.5
H27A C27 H27B 109.5
H27A C27 H27C 109.5
H27B C27 H27C 109.5
C57 C56 H56 120.0
C55 C56 C57 120.1(7)
C55 C56 H56 120.0
C54 C55 H55 120.1
C56 C55 C54 119.9(7)
C56 C55 H55 120.1
Cl3 C64 Cl2 111.8(6)
Cl3 C64 H64A 109.3
Cl3 C64 H64B 109.3
Cl2 C64 H64A 109.3
Cl2 C64 H64B 109.3
H64A C64 H64B 107.9
O2 C26 H26A 109.5
O2 C26 H26B 109.5
O2 C26 H26C 109.5
H26A C26 H26B 109.5
H26A C26 H26C 109.5
H26B C26 H26C 109.5

loop_
_geom_bond_atom_site_label_1
_geom_bond_atom_site_label_2
_geom_bond_distance
Ru1 P2 2.3852(18)
Ru1 P1 2.3951(17)
Ru1 N2 2.161(6)
Ru1 N1 2.167(5)
Ru1 C25 1.835(7)
Ru1 H 1.43(7)
P2 C58 1.839(7)
P2 C52 1.839(6)
P2 C46 1.840(6)
P1 C40 1.827(7)
P1 C28 1.836(7)
P1 C34 1.833(7)
Cl3 C64 1.742(11)
Cl1 O7 1.392(7)
Cl1 O5 1.407(11)
Cl1 O6 1.619(16)
Cl1 O4 1.279(10)
Cl2 C64 1.771(12)
N2 C11 1.298(8)
N2 C13 1.433(8)
O1 C25 1.155(8)
N1 C1 1.298(8)
N1 C19 1.449(8)
O3 C16 1.347(8)
O3 C27 1.416(9)
C11 C1 1.505(9)
C11 C10 1.470(9)
C1 C2 1.477(9)
O2 C22 1.363(9)
O2 C26 1.416(14)
C13 C18 1.405(9)
C13 C14 1.381(9)
C40 C45 1.413(9)
C40 C41 1.414(9)
C58 C59 1.398(9)
C58 C63 1.378(9)
C52 C53 1.403(9)
C52 C57 1.369(9)
C18 H18 0.9300
C18 C17 1.385(9)
C45 H45 0.9300
C45 C44 1.372(10)
C28 C29 1.399(10)
C28 C33 1.403(10)
C46 C47 1.393(9)
C46 C51 1.401(9)
C14 H14 0.9300
C14 C15 1.383(9)
C47 H47 0.9300
C47 C48 1.374(9)
C53 H53 0.9300
C53 C54 1.397(10)
C19 C24 1.372(9)
C19 C20 1.402(10)
C10 C12 1.409(10)
C10 C9 1.388(10)
C34 C35 1.399(9)
C34 C39 1.383(9)
C59 H59 0.9300
C59 C60 1.384(10)
C24 H24 0.9300
C24 C23 1.385(9)
C37 H37 0.9300
C37 C38 1.386(10)
C37 C36 1.388(11)
C35 H35 0.9300
C35 C36 1.395(10)
C39 H39 0.9300
C39 C38 1.396(9)
C29 H29 0.9300
C29 C30 1.383(10)
C2 C12 1.419(10)
C2 C3 1.370(10)
C57 H57 0.9300
C57 C56 1.402(10)
C15 H15 0.9300
C15 C16 1.388(10)
C38 H38 0.9300
C63 H63 0.9300
C63 C62 1.393(10)
C33 H33 0.9300
C33 C32 1.367(10)
C17 H17 0.9300
C17 C16 1.404(10)
C60 H60 0.9300
C60 C61 1.366(10)
C41 H41 0.9300
C41 C42 1.382(10)
C12 C6 1.401(9)
C54 H54 0.9300
C54 C55 1.385(11)
C61 H61 0.9300
C61 C62 1.377(11)
C62 H62 0.9300
C50 H50 0.9300
C50 C51 1.398(10)
C50 C49 1.378(10)
C48 H48 0.9300
C48 C49 1.387(11)
C51 H51 0.9300
C36 H36 0.9300
C44 H44 0.9300
C44 C43 1.378(11)
C20 H20 0.9300
C20 C21 1.407(11)
C49 H49 0.9300
C3 H3 0.9300
C3 C4 1.423(11)
C42 H42 0.9300
C42 C43 1.378(11)
C9 H9 0.9300
C9 C8 1.412(11)
C23 H23 0.9300
C23 C22 1.383(11)
C32 H32 0.9300
C32 C31 1.395(12)
C43 H43 0.9300
C8 H8 0.9300
C8 C7 1.361(12)
C31 H31 0.9300
C31 C30 1.388(11)
C30 H30 0.9300
C6 C7 1.423(11)
C6 C5 1.439(12)
C7 H7 0.9300
C5 H5 0.9300
C5 C4 1.351(12)
C22 C21 1.376(12)
C4 H4 0.9300
C21 H21 0.9300
C27 H27A 0.9600
C27 H27B 0.9600
C27 H27C 0.9600
C56 H56 0.9300
C56 C55 1.365(11)
C55 H55 0.9300
C64 H64A 0.9700
C64 H64B 0.9700
C26 H26A 0.9600
C26 H26B 0.9600
C26 H26C 0.9600

loop_
_geom_torsion_atom_site_label_1
_geom_torsion_atom_site_label_2
_geom_torsion_atom_site_label_3
_geom_torsion_atom_site_label_4
_geom_torsion
Ru1 P2 C58 C59 -47.0(6)
Ru1 P2 C58 C63 134.9(5)
Ru1 P2 C52 C53 -64.2(5)
Ru1 P2 C52 C57 109.6(5)
Ru1 P2 C46 C47 -51.7(6)
Ru1 P2 C46 C51 132.3(5)
Ru1 P1 C40 C45 60.8(6)
Ru1 P1 C40 C41 -114.1(5)
Ru1 P1 C28 C29 -108.9(5)
Ru1 P1 C28 C33 68.5(5)
Ru1 P1 C34 C35 -178.1(4)
Ru1 P1 C34 C39 1.3(6)
Ru1 N2 C11 C1 1.9(7)
Ru1 N2 C11 C10 -175.6(6)
Ru1 N2 C13 C18 50.9(8)
Ru1 N2 C13 C14 -123.4(6)
Ru1 N1 C1 C11 -1.2(7)
Ru1 N1 C1 C2 -176.1(6)
Ru1 N1 C19 C24 51.7(8)
Ru1 N1 C19 C20 -121.4(6)
P2 C58 C59 C60 -178.3(5)
P2 C58 C63 C62 179.4(5)
P2 C52 C53 C54 171.1(5)
P2 C52 C57 C56 -170.5(5)
P2 C46 C47 C48 -176.4(5)
P2 C46 C51 C50 178.0(5)
P1 C40 C45 C44 -175.2(5)
P1 C40 C41 C42 173.9(6)
P1 C28 C29 C30 175.5(5)
P1 C28 C33 C32 -175.2(5)
P1 C34 C35 C36 -179.2(5)
P1 C34 C39 C38 178.3(5)
N2 C11 C1 N1 -0.5(8)
N2 C11 C1 C2 175.9(5)
N2 C11 C10 C12 -177.5(7)
N2 C11 C10 C9 7.0(13)
N2 C13 C18 C17 -177.8(6)
N2 C13 C14 C15 176.5(6)
N1 C1 C2 C12 -180.0(7)
N1 C1 C2 C3 3.6(14)
N1 C19 C24 C23 -172.6(6)
N1 C19 C20 C21 171.4(6)
C11 N2 C13 C18 -136.0(6)
C11 N2 C13 C14 49.8(8)
C11 C1 C2 C12 4.8(7)
C11 C1 C2 C3 -171.7(8)
C11 C10 C12 C2 -1.9(7)
C11 C10 C12 C6 176.1(6)
C11 C10 C9 C8 179.6(7)
C1 N1 C19 C24 -136.9(7)
C1 N1 C19 C20 50.1(9)
C1 C11 C10 C12 4.8(7)
C1 C11 C10 C9 -170.6(7)
C1 C2 C12 C10 -1.9(7)
C1 C2 C12 C6 -179.9(6)
C1 C2 C3 C4 175.9(7)
O2 C22 C21 C20 -177.3(7)
C13 N2 C11 C1 -172.0(5)
C13 N2 C11 C10 10.5(11)
C13 C18 C17 C16 1.2(10)
C13 C14 C15 C16 1.2(10)
C40 P1 C28 C29 15.5(6)
C40 P1 C28 C33 -167.0(5)
C40 P1 C34 C35 55.8(6)
C40 P1 C34 C39 -124.8(6)
C40 C45 C44 C43 0.8(10)
C40 C41 C42 C43 1.7(11)
C58 P2 C52 C53 171.0(5)
C58 P2 C52 C57 -15.1(6)
C58 P2 C46 C47 73.7(6)
C58 P2 C46 C51 -102.3(6)
C58 C59 C60 C61 -0.5(11)
C58 C63 C62 C61 -1.8(11)
C52 P2 C58 C59 76.7(6)
C52 P2 C58 C63 -101.4(6)
C52 P2 C46 C47 -177.5(5)
C52 P2 C46 C51 6.5(6)
C52 C53 C54 C55 0.9(10)
C52 C57 C56 C55 -1.5(11)
C18 C13 C14 C15 2.3(10)
C18 C17 C16 O3 178.8(6)
C18 C17 C16 C15 2.3(11)
C45 C40 C41 C42 -1.1(10)
C45 C44 C43 C42 -0.2(11)
C28 P1 C40 C45 -64.2(6)
C28 P1 C40 C41 121.0(6)
C28 P1 C34 C35 -53.3(6)
C28 P1 C34 C39 126.0(6)
C28 C29 C30 C31 0.6(10)
C28 C33 C32 C31 -1.5(11)
C46 P2 C58 C59 -173.7(5)
C46 P2 C58 C63 8.2(6)
C46 P2 C52 C53 63.8(5)
C46 P2 C52 C57 -122.4(5)
C46 C47 C48 C49 -1.0(11)
C14 C13 C18 C17 -3.4(10)
C14 C15 C16 O3 -179.7(7)
C14 C15 C16 C17 -3.4(10)
C47 C46 C51 C50 1.9(10)
C47 C48 C49 C50 0.4(11)
C53 C52 C57 C56 3.2(10)
C53 C54 C55 C56 0.9(11)
C19 N1 C1 C11 -173.3(5)
C19 N1 C1 C2 11.8(11)
C19 C24 C23 C22 1.4(11)
C19 C20 C21 C22 0.9(11)
C10 C11 C1 N1 177.7(5)
C10 C11 C1 C2 -6.0(7)
C10 C12 C6 C7 5.9(10)
C10 C12 C6 C5 -173.0(7)
C10 C9 C8 C7 -0.5(11)
C34 P1 C40 C45 -170.1(5)
C34 P1 C40 C41 15.1(6)
C34 P1 C28 C29 123.5(6)
C34 P1 C28 C33 -59.0(5)
C34 C35 C36 C37 -0.1(11)
C34 C39 C38 C37 2.0(10)
C59 C58 C63 C62 1.3(10)
C59 C60 C61 C62 0.0(11)
C24 C19 C20 C21 -1.6(10)
C24 C23 C22 O2 176.0(7)
C24 C23 C22 C21 -2.2(11)
C35 C34 C39 C38 -2.4(10)
C39 C34 C35 C36 1.5(10)
C29 C28 C33 C32 2.4(10)
C2 C12 C6 C7 -176.3(6)
C2 C12 C6 C5 4.8(10)
C2 C3 C4 C5 0.7(13)
C57 C52 C53 C54 -2.9(9)
C57 C56 C55 C54 -0.6(11)
C38 C37 C36 C35 -0.4(11)
C63 C58 C59 C60 -0.1(10)
C33 C28 C29 C30 -2.0(10)
C33 C32 C31 C30 0.1(11)
C60 C61 C62 C63 1.1(11)
C41 C40 C45 C44 -0.1(10)
C41 C42 C43 C44 -1.0(12)
C12 C10 C9 C8 4.6(10)
C12 C2 C3 C4 -0.1(11)
C12 C6 C7 C8 -1.4(10)
C12 C6 C5 C4 -4.1(12)
C51 C46 C47 C48 -0.2(10)
C51 C50 C49 C48 1.3(12)
C36 C37 C38 C39 -0.5(11)
C20 C19 C24 C23 0.5(10)
C49 C50 C51 C46 -2.5(11)
C3 C2 C12 C10 175.2(6)
C3 C2 C12 C6 -2.8(10)
C9 C10 C12 C2 174.4(6)
C9 C10 C12 C6 -7.6(10)
C9 C8 C7 C6 -1.2(12)
C23 C22 C21 C20 1.0(12)
C32 C31 C30 C29 0.4(10)
C6 C5 C4 C3 1.5(13)
C7 C6 C5 C4 177.1(8)
C5 C6 C7 C8 177.3(8)
C27 O3 C16 C15 2.0(11)
C27 O3 C16 C17 -174.3(7)
C26 O2 C22 C23 -0.3(12)
C26 O2 C22 C21 177.9(8)
